data_7107069
loop_
_publ_author_name
'Shun-Ze Zhan'
'Mian Li'
'Xiao-Ping Zhou'
'Jun-Hao Wang'
'Ju-Rong Yang'
'Dan Li'

_publ_section_title
;
 When Cu4I4 cubane meets Cu3(Pyrazolate)3 triangle: dynamic interplay
 between two classical luminophores functioning in a reversiblly
 thermochromic coordination polymer
;
_journal_name_full Chem.Commun.
_journal_page_first 12441
_journal_paper_doi 10.1039/c1cc14303d
_journal_volume 47
_journal_year 2011
_chemical_formula_moiety 'C45 H39 Cu7 I4 N10'
_chemical_formula_sum 'C45 H39 Cu7 I4 N10'
_chemical_formula_weight 1672.24
_chemical_name_systematic
;
?
;
_space_group_IT_number 148
_symmetry_cell_setting trigonal
_symmetry_space_group_name_Hall '-R 3'
_symmetry_space_group_name_H-M 'R -3 :H'
_atom_sites_solution_hydrogens geom
_atom_sites_solution_primary direct
_atom_sites_solution_secondary difmap
_audit_creation_method SHELXL-97
_cell_angle_alpha 90.00
_cell_angle_beta 90.00
_cell_angle_gamma 120.00
_cell_formula_units_Z 6
_cell_length_a 18.4873(4)
_cell_length_b 18.4873(4)
_cell_length_c 25.7549(6)
_cell_measurement_reflns_used 2809
_cell_measurement_temperature 293(2)
_cell_measurement_theta_max 29.2522
_cell_measurement_theta_min 2.9902
_cell_volume 7623.2(3)
_computing_cell_refinement
;
CrysAlisPro, Oxford Diffraction Ltd.,
Version 1.171.34.44 (release 25-10-2010 CrysAlis171 .NET)
(compiled Oct 25 2010,18:11:34)
;
_computing_data_collection
;
CrysAlisPro, Oxford Diffraction Ltd.,
Version 1.171.34.44 (release 25-10-2010 CrysAlis171 .NET)
(compiled Oct 25 2010,18:11:34)
;
_computing_data_reduction
;
CrysAlisPro, Oxford Diffraction Ltd.,
Version 1.171.34.44 (release 25-10-2010 CrysAlis171 .NET)
(compiled Oct 25 2010,18:11:34)
;
_computing_structure_refinement 'SHELXL-97 (Sheldrick, 1997)'
_computing_structure_solution 'SHELXS-97 (Sheldrick, 1990)'
_diffrn_ambient_temperature 293(2)
_diffrn_measured_fraction_theta_full 0.960
_diffrn_measured_fraction_theta_max 0.960
_diffrn_measurement_device_type 'Xcalibur, Atlas, Gemini'
_diffrn_measurement_method '\w scans'
_diffrn_radiation_monochromator graphite
_diffrn_radiation_source 'Enhance (Mo) X-ray Source'
_diffrn_radiation_type 'Mo K\a'
_diffrn_radiation_wavelength 0.7107
_diffrn_reflns_av_R_equivalents 0.0231
_diffrn_reflns_av_sigmaI/netI 0.0443
_diffrn_reflns_limit_h_max 9
_diffrn_reflns_limit_h_min -23
_diffrn_reflns_limit_k_max 19
_diffrn_reflns_limit_k_min -21
_diffrn_reflns_limit_l_max 25
_diffrn_reflns_limit_l_min -33
_diffrn_reflns_number 6643
_diffrn_reflns_theta_full 27.50
_diffrn_reflns_theta_max 27.50
_diffrn_reflns_theta_min 3.00
_exptl_absorpt_coefficient_mu 5.346
_exptl_absorpt_correction_T_max 0.5433
_exptl_absorpt_correction_T_min 0.4817
_exptl_absorpt_correction_type multi-scan
_exptl_absorpt_process_details
;
CrysAlisPro, Oxford Diffraction Ltd.,
Version 1.171.34.44 (release 25-10-2010 CrysAlis171 .NET)
(compiled Oct 25 2010,18:11:34)
Empirical absorption correction using spherical harmonics,
implemented in SCALE3 ABSPACK scaling algorithm.
;
_exptl_crystal_colour orange
_exptl_crystal_density_diffrn 2.186
_exptl_crystal_density_method 'not measured'
_exptl_crystal_description block
_exptl_crystal_F_000 4764
_exptl_crystal_size_max 0.16
_exptl_crystal_size_mid 0.16
_exptl_crystal_size_min 0.13
_refine_diff_density_max 0.661
_refine_diff_density_min -1.091
_refine_diff_density_rms 0.114
_refine_ls_extinction_method none
_refine_ls_goodness_of_fit_ref 1.024
_refine_ls_hydrogen_treatment constr
_refine_ls_matrix_type full
_refine_ls_number_parameters 201
_refine_ls_number_reflns 3741
_refine_ls_number_restraints 0
_refine_ls_restrained_S_all 1.024
_refine_ls_R_factor_all 0.0552
_refine_ls_R_factor_gt 0.0372
_refine_ls_shift/su_max 0.002
_refine_ls_shift/su_mean 0.000
_refine_ls_structure_factor_coef Fsqd
_refine_ls_weighting_details 'calc w=1/[\s^2^(Fo^2^)+(0.0288P)^2^+18.3392P] where P=(Fo^2^+2Fc^2^)/3'
_refine_ls_weighting_scheme calc
_refine_ls_wR_factor_gt 0.0709
_refine_ls_wR_factor_ref 0.0792
_reflns_number_gt 2907
_reflns_number_total 3741
_reflns_threshold_expression >2sigma(I)
_cod_data_source_file c1cc14303d.txt
_cod_data_source_block 293K
_cod_original_sg_symbol_H-M R-3
_cod_database_code 7107069

loop_
_symmetry_equiv_pos_as_xyz
'x, y, z'
'-y, x-y, z'
'-x+y, -x, z'
'x+2/3, y+1/3, z+1/3'
'-y+2/3, x-y+1/3, z+1/3'
'-x+y+2/3, -x+1/3, z+1/3'
'x+1/3, y+2/3, z+2/3'
'-y+1/3, x-y+2/3, z+2/3'
'-x+y+1/3, -x+2/3, z+2/3'
'-x, -y, -z'
'y, -x+y, -z'
'x-y, x, -z'
'-x+2/3, -y+1/3, -z+1/3'
'y+2/3, -x+y+1/3, -z+1/3'
'x-y+2/3, x+1/3, -z+1/3'
'-x+1/3, -y+2/3, -z+2/3'
'y+1/3, -x+y+2/3, -z+2/3'
'x-y+1/3, x+2/3, -z+2/3'

loop_
_atom_site_label
_atom_site_type_symbol
_atom_site_fract_x
_atom_site_fract_y
_atom_site_fract_z
_atom_site_U_iso_or_equiv
_atom_site_adp_type
_atom_site_occupancy
_atom_site_symmetry_multiplicity
_atom_site_calc_flag
_atom_site_refinement_flags
Cu1 Cu 1.07637(3) 0.96283(3) 0.06095(2) 0.03275(15) Uani 1 1 d .
Cu2 Cu 1.27045(4) 0.69905(4) 0.00541(3) 0.04572(18) Uani 1 1 d .
Cu3 Cu 1.3333 0.6667 -0.07790(4) 0.0638(4) Uani 1 3 d S
I1 I 1.3333 0.6667 0.08880(2) 0.03950(15) Uani 1 3 d S
I2 I 1.38004(2) 0.82615(2) -0.053041(14) 0.04697(12) Uani 1 1 d .
N1 N 0.9134(2) 0.8406(2) 0.07378(14) 0.0301(8) Uani 1 1 d .
N2 N 0.9899(2) 0.8515(2) 0.06007(14) 0.0304(8) Uani 1 1 d .
N3 N 1.1831(2) 0.7280(2) 0.02801(15) 0.0391(10) Uani 1 1 d .
N4 N 1.3333 0.6667 -0.1572(3) 0.078(3) Uani 1 3 d S
H4A H 1.2889 0.6685 -0.1687 0.116 Uiso 0.33 1 calc PR
H4B H 1.3315 0.6204 -0.1687 0.116 Uiso 0.33 1 calc PR
H4C H 1.3796 0.7111 -0.1687 0.116 Uiso 0.33 1 calc PR
C1 C 1.1352(3) 0.8250(3) 0.04066(19) 0.0380(11) Uani 1 1 d .
H1 H 1.1476 0.8803 0.0395 0.046 Uiso 1 1 calc R
C2 C 1.1958(3) 0.8056(3) 0.02871(19) 0.0398(12) Uani 1 1 d .
H2 H 1.2489 0.8491 0.0206 0.048 Uiso 1 1 calc R
C3 C 1.1063(3) 0.6678(3) 0.0412(2) 0.0508(14) Uani 1 1 d .
H3 H 1.0955 0.6130 0.0417 0.061 Uiso 1 1 calc R
C4 C 1.0431(3) 0.6822(3) 0.0541(2) 0.0464(13) Uani 1 1 d .
H4 H 0.9909 0.6377 0.0627 0.056 Uiso 1 1 calc R
C5 C 1.0562(3) 0.7633(3) 0.05430(17) 0.0312(10) Uani 1 1 d .
C6 C 0.9868(3) 0.7772(3) 0.06690(17) 0.0297(10) Uani 1 1 d .
C7 C 0.9091(3) 0.7195(3) 0.08528(18) 0.0345(11) Uani 1 1 d .
H7 H 0.8904 0.6638 0.0932 0.041 Uiso 1 1 calc R
C8 C 0.8642(3) 0.7608(3) 0.08960(17) 0.0302(10) Uani 1 1 d .
C9 C 0.7782(3) 0.7301(3) 0.10696(17) 0.0314(10) Uani 1 1 d .
C10 C 0.7147(3) 0.6523(3) 0.0924(2) 0.0541(15) Uani 1 1 d .
H10 H 0.7269 0.6177 0.0726 0.065 Uiso 1 1 calc R
C11 C 0.6328(3) 0.6250(3) 0.1068(2) 0.0596(16) Uani 1 1 d .
H11 H 0.5909 0.5728 0.0958 0.072 Uiso 1 1 calc R
C12 C 0.6119(3) 0.6728(3) 0.1369(2) 0.0468(13) Uani 1 1 d .
C13 C 0.6760(3) 0.7489(3) 0.1533(2) 0.0466(13) Uani 1 1 d .
H13 H 0.6638 0.7818 0.1748 0.056 Uiso 1 1 calc R
C14 C 0.7581(3) 0.7778(3) 0.13872(18) 0.0383(11) Uani 1 1 d .
H14 H 0.7999 0.8296 0.1504 0.046 Uiso 1 1 calc R
C15 C 0.5228(3) 0.6433(4) 0.1508(3) 0.074(2) Uani 1 1 d .
H15A H 0.4871 0.6107 0.1228 0.111 Uiso 1 1 calc R
H15B H 0.5157 0.6906 0.1570 0.111 Uiso 1 1 calc R
H15C H 0.5083 0.6096 0.1816 0.111 Uiso 1 1 calc R

loop_
_atom_site_aniso_label
_atom_site_aniso_U_11
_atom_site_aniso_U_22
_atom_site_aniso_U_33
_atom_site_aniso_U_23
_atom_site_aniso_U_13
_atom_site_aniso_U_12
Cu1 0.0261(3) 0.0211(3) 0.0481(4) 0.0012(2) 0.0035(3) 0.0096(2)
Cu2 0.0417(4) 0.0519(4) 0.0576(4) 0.0067(3) 0.0083(3) 0.0339(3)
Cu3 0.0772(6) 0.0772(6) 0.0370(6) 0.000 0.000 0.0386(3)
I1 0.0433(2) 0.0433(2) 0.0318(3) 0.000 0.000 0.02167(10)
I2 0.0455(2) 0.0365(2) 0.0600(2) 0.01504(16) 0.00762(16) 0.02126(16)
N1 0.0229(18) 0.0228(18) 0.044(2) -0.0049(16) -0.0005(17) 0.0108(16)
N2 0.0229(18) 0.0237(19) 0.044(2) 0.0019(16) 0.0028(16) 0.0109(16)
N3 0.037(2) 0.038(2) 0.048(2) 0.0053(19) 0.0053(19) 0.023(2)
N4 0.095(5) 0.095(5) 0.042(5) 0.000 0.000 0.048(2)
C1 0.033(3) 0.026(2) 0.055(3) -0.004(2) 0.004(2) 0.014(2)
C2 0.026(2) 0.038(3) 0.054(3) -0.005(2) 0.003(2) 0.015(2)
C3 0.049(3) 0.038(3) 0.078(4) 0.015(3) 0.022(3) 0.031(3)
C4 0.037(3) 0.028(3) 0.074(4) 0.010(2) 0.019(3) 0.016(2)
C5 0.028(2) 0.026(2) 0.039(3) -0.002(2) -0.003(2) 0.013(2)
C6 0.026(2) 0.023(2) 0.039(3) -0.0021(19) 0.001(2) 0.0121(19)
C7 0.029(2) 0.020(2) 0.051(3) 0.003(2) 0.009(2) 0.0095(19)
C8 0.025(2) 0.025(2) 0.038(3) -0.001(2) 0.003(2) 0.0111(19)
C9 0.029(2) 0.024(2) 0.039(3) 0.002(2) 0.007(2) 0.011(2)
C10 0.040(3) 0.039(3) 0.073(4) -0.019(3) 0.016(3) 0.011(2)
C11 0.028(3) 0.037(3) 0.094(4) -0.016(3) 0.012(3) 0.002(2)
C12 0.030(3) 0.038(3) 0.067(4) 0.001(3) 0.015(3) 0.013(2)
C13 0.038(3) 0.042(3) 0.064(3) -0.005(3) 0.015(3) 0.023(2)
C14 0.029(2) 0.031(2) 0.050(3) -0.007(2) 0.002(2) 0.011(2)
C15 0.036(3) 0.053(4) 0.128(6) 0.001(4) 0.023(4) 0.018(3)

loop_
_atom_type_symbol
_atom_type_description
_atom_type_scat_dispersion_real
_atom_type_scat_dispersion_imag
_atom_type_scat_source
C C 0.0033 0.0016 'International Tables Vol C Tables 4.2.6.8 and 6.1.1.4'
H H 0.0000 0.0000 'International Tables Vol C Tables 4.2.6.8 and 6.1.1.4'
N N 0.0061 0.0033 'International Tables Vol C Tables 4.2.6.8 and 6.1.1.4'
Cu Cu 0.3201 1.2651 'International Tables Vol C Tables 4.2.6.8 and 6.1.1.4'
I I -0.4742 1.8119 'International Tables Vol C Tables 4.2.6.8 and 6.1.1.4'

loop_
_geom_angle_atom_site_label_1
_geom_angle_atom_site_label_2
_geom_angle_atom_site_label_3
_geom_angle
_geom_angle_site_symmetry_1
_geom_angle_site_symmetry_3
N1 Cu1 N2 170.40(16) 2_765 .
N3 Cu2 Cu3 142.32(12) . .
N3 Cu2 I1 108.95(11) . .
Cu3 Cu2 I1 108.30(3) . .
N3 Cu2 I2 106.51(11) . .
Cu3 Cu2 I2 61.075(17) . .
I1 Cu2 I2 115.48(2) . .
N3 Cu2 Cu2 150.80(12) . 3_775
Cu3 Cu2 Cu2 59.514(16) . 3_775
I1 Cu2 Cu2 59.530(12) . 3_775
I2 Cu2 Cu2 63.13(3) . 3_775
N3 Cu2 Cu2 141.05(12) . 2_755
Cu3 Cu2 Cu2 59.514(16) . 2_755
I1 Cu2 Cu2 59.530(12) . 2_755
I2 Cu2 Cu2 111.88(2) . 2_755
Cu2 Cu2 Cu2 60.0 3_775 2_755
N3 Cu2 I2 101.35(12) . 2_755
Cu3 Cu2 I2 59.343(16) . 2_755
I1 Cu2 I2 111.13(2) . 2_755
I2 Cu2 I2 112.29(3) . 2_755
Cu2 Cu2 I2 107.84(2) 3_775 2_755
Cu2 Cu2 I2 58.16(2) 2_755 2_755
N4 Cu3 Cu2 144.14(2) . .
N4 Cu3 Cu2 144.14(2) . 3_775
Cu2 Cu3 Cu2 60.97(3) . 3_775
N4 Cu3 Cu2 144.14(2) . 2_755
Cu2 Cu3 Cu2 60.97(3) . 2_755
Cu2 Cu3 Cu2 60.97(3) 3_775 2_755
N4 Cu3 I2 103.71(2) . .
Cu2 Cu3 I2 59.88(2) . .
Cu2 Cu3 I2 63.22(2) 3_775 .
Cu2 Cu3 I2 112.11(4) 2_755 .
N4 Cu3 I2 103.71(2) . 2_755
Cu2 Cu3 I2 63.22(2) . 2_755
Cu2 Cu3 I2 112.11(4) 3_775 2_755
Cu2 Cu3 I2 59.88(2) 2_755 2_755
I2 Cu3 I2 114.568(19) . 2_755
N4 Cu3 I2 103.71(2) . 3_775
Cu2 Cu3 I2 112.11(4) . 3_775
Cu2 Cu3 I2 59.88(2) 3_775 3_775
Cu2 Cu3 I2 63.22(2) 2_755 3_775
I2 Cu3 I2 114.568(19) . 3_775
I2 Cu3 I2 114.568(19) 2_755 3_775
Cu2 I1 Cu2 60.94(2) . 3_775
Cu2 I1 Cu2 60.94(2) . 2_755
Cu2 I1 Cu2 60.94(2) 3_775 2_755
Cu2 I2 Cu3 59.04(2) . .
Cu2 I2 Cu2 58.71(3) . 3_775
Cu3 I2 Cu2 57.44(2) . 3_775
C8 N1 N2 108.7(3) . .
C8 N1 Cu1 129.8(3) . 3_675
N2 N1 Cu1 120.9(3) . 3_675
C6 N2 N1 107.4(3) . .
C6 N2 Cu1 133.7(3) . .
N1 N2 Cu1 114.2(3) . .
C2 N3 C3 115.7(4) . .
C2 N3 Cu2 123.7(3) . .
C3 N3 Cu2 120.6(3) . .
C2 C1 C5 120.5(4) . .
N3 C2 C1 123.9(5) . .
N3 C3 C4 123.8(5) . .
C3 C4 C5 120.4(5) . .
C1 C5 C4 115.7(4) . .
C1 C5 C6 124.7(4) . .
C4 C5 C6 119.6(4) . .
N2 C6 C7 109.2(4) . .
N2 C6 C5 123.5(4) . .
C7 C6 C5 127.3(4) . .
C6 C7 C8 106.3(4) . .
N1 C8 C7 108.4(4) . .
N1 C8 C9 121.6(4) . .
C7 C8 C9 130.0(4) . .
C10 C9 C14 117.7(4) . .
C10 C9 C8 121.0(4) . .
C14 C9 C8 121.3(4) . .
C9 C10 C11 120.9(5) . .
C12 C11 C10 121.8(5) . .
C11 C12 C13 117.2(5) . .
C11 C12 C15 121.0(5) . .
C13 C12 C15 121.8(5) . .
C12 C13 C14 121.9(5) . .
C9 C14 C13 120.4(4) . .

loop_
_geom_bond_atom_site_label_1
_geom_bond_atom_site_label_2
_geom_bond_distance
_geom_bond_site_symmetry_2
Cu1 N1 1.866(4) 2_765
Cu1 N2 1.872(3) .
Cu2 N3 2.023(4) .
Cu2 Cu3 2.6478(11) .
Cu2 I1 2.6491(8) .
Cu2 I2 2.6706(7) .
Cu2 Cu2 2.6866(10) 3_775
Cu2 Cu2 2.6866(10) 2_755
Cu2 I2 2.8044(8) 2_755
Cu3 N4 2.041(8) .
Cu3 Cu2 2.6478(11) 3_775
Cu3 Cu2 2.6478(11) 2_755
Cu3 I2 2.7024(4) .
Cu3 I2 2.7024(4) 2_755
Cu3 I2 2.7024(4) 3_775
I1 Cu2 2.6491(8) 3_775
I1 Cu2 2.6491(8) 2_755
I2 Cu2 2.8044(8) 3_775
N1 C8 1.351(5) .
N1 N2 1.370(5) .
N1 Cu1 1.866(3) 3_675
N2 C6 1.357(5) .
N3 C2 1.333(6) .
N3 C3 1.338(6) .
C1 C2 1.371(6) .
C1 C5 1.375(6) .
C3 C4 1.363(7) .
C4 C5 1.393(6) .
C5 C6 1.466(6) .
C6 C7 1.377(6) .
C7 C8 1.386(6) .
C8 C9 1.464(6) .
C9 C10 1.378(6) .
C9 C14 1.383(6) .
C10 C11 1.386(7) .
C11 C12 1.367(7) .
C12 C13 1.376(7) .
C12 C15 1.498(7) .
C13 C14 1.386(6) .
